data_4122013
loop_
_publ_author_name
'Hoshino, Manabu'
'Uchida, Emi'
'Norikane, Yasuo'
'Azumi, Reiko'
'Nozawa, Shunsuke'
'Tomita, Ayana'
'Sato, Tokushi'
'Adachi, Shin-Ichi'
'Koshihara, Shin-Ya'

_publ_section_title
;
 Crystal Melting by Light: X-ray Crystal Structure Analysis of an Azo
 Crystal Showing Photoinduced Crystal-Melt Transition.
;
_journal_issue 25
_journal_name_full 'Journal of the American Chemical Society'
_journal_page_first 9158
_journal_page_last 9164
_journal_paper_doi 10.1021/ja503652c
_journal_volume 136
_journal_year 2014
_chemical_formula_sum 'C74 H116 N4 O4'
_chemical_formula_weight 1125.71
_chemical_name_systematic
; 
 ? 
;
_space_group_IT_number 2
_symmetry_cell_setting triclinic
_symmetry_space_group_name_Hall '-P 1'
_symmetry_space_group_name_H-M 'P -1'
_atom_sites_solution_hydrogens geom
_atom_sites_solution_primary direct
_atom_sites_solution_secondary difmap
_audit_creation_method SHELXL-97
_cell_angle_alpha 115.0916(9)
_cell_angle_beta 104.7655(9)
_cell_angle_gamma 95.9712(6)
_cell_formula_units_Z 2
_cell_length_a 12.2273(2)
_cell_length_b 18.0447(4)
_cell_length_c 18.8044(4)
_cell_measurement_temperature 240(2)
_cell_volume 3525.16(13)
_computing_cell_refinement 'Scalepack (Otwinowski & Minor, 1997)'
_computing_data_collection 'marccd software (Doyle, 2006)'
_computing_data_reduction 'Denzo (Otwinowski & Minor, 1997)'
_computing_molecular_graphics 'ORTEP-3 for Windows (Farrugia, 1998)'
_computing_publication_material 'SHELXL-97 (Sheldrick, 1997)'
_computing_structure_refinement 'SHELXL-97 (Sheldrick, 1997)'
_computing_structure_solution 'SIR2011 (Burla et al., 2011)'
_diffrn_ambient_temperature 240(2)
_diffrn_measured_fraction_theta_full 0.779
_diffrn_measured_fraction_theta_max 0.779
_diffrn_measurement_device_type 'MarCCD 165 with MarDTB'
_diffrn_measurement_method 'phi scan'
_diffrn_radiation_monochromator 'Si 111'
_diffrn_radiation_source 'PF-AR NW14A undulator beamline'
_diffrn_radiation_type synchrotron
_diffrn_radiation_wavelength 0.68889
_diffrn_reflns_av_R_equivalents 0.0400
_diffrn_reflns_av_unetI/netI 0.0407
_diffrn_reflns_limit_h_max 17
_diffrn_reflns_limit_h_min -17
_diffrn_reflns_limit_k_max 25
_diffrn_reflns_limit_k_min -25
_diffrn_reflns_limit_l_max 26
_diffrn_reflns_limit_l_min -25
_diffrn_reflns_number 58756
_diffrn_reflns_theta_full 29.55
_diffrn_reflns_theta_max 29.55
_diffrn_reflns_theta_min 2.67
_exptl_absorpt_coefficient_mu 0.064
_exptl_absorpt_correction_T_max 0.98221
_exptl_absorpt_correction_T_min 0.97136
_exptl_absorpt_correction_type multi-scan
_exptl_absorpt_process_details 'PLATON-MULABS was used (A.L.Spek, 2008)'
_exptl_crystal_colour orange
_exptl_crystal_density_diffrn 1.061
_exptl_crystal_density_method 'not measured'
_exptl_crystal_description plate
_exptl_crystal_F_000 1240
_exptl_crystal_size_max 0.50
_exptl_crystal_size_mid 0.15
_exptl_crystal_size_min 0.05
_refine_diff_density_max 0.306
_refine_diff_density_min -0.262
_refine_diff_density_rms 0.029
_refine_ls_extinction_method none
_refine_ls_goodness_of_fit_ref 1.094
_refine_ls_hydrogen_treatment constr
_refine_ls_matrix_type full
_refine_ls_number_parameters 780
_refine_ls_number_reflns 16878
_refine_ls_number_restraints 0
_refine_ls_restrained_S_all 1.094
_refine_ls_R_factor_all 0.1001
_refine_ls_R_factor_gt 0.0708
_refine_ls_shift/su_max 0.000
_refine_ls_shift/su_mean 0.000
_refine_ls_structure_factor_coef Fsqd
_refine_ls_weighting_details 'calc w=1/[\s^2^(Fo^2^)+(0.1333P)^2^+0.1703P] where P=(Fo^2^+2Fc^2^)/3'
_refine_ls_weighting_scheme calc
_refine_ls_wR_factor_gt 0.2125
_refine_ls_wR_factor_ref 0.2358
_reflns_number_gt 10898
_reflns_number_total 16878
_reflns_threshold_expression >2sigma(I)
_cod_data_source_file ja503652c_si_002.cif
_cod_data_source_block 240K
_cod_depositor_comments 'Adding full bibliography for 4122010--4122014.cif.'
_cod_original_cell_volume 3525.16(12)
_cod_original_sg_symbol_H-M P-1
_cod_database_code 4122013

loop_
_symmetry_equiv_pos_as_xyz
'x, y, z'
'-x, -y, -z'

loop_
_atom_site_label
_atom_site_type_symbol
_atom_site_fract_x
_atom_site_fract_y
_atom_site_fract_z
_atom_site_U_iso_or_equiv
_atom_site_adp_type
_atom_site_occupancy
_atom_site_symmetry_multiplicity
_atom_site_calc_flag
_atom_site_refinement_flags
_atom_site_disorder_assembly
_atom_site_disorder_group
C1 C 0.02173(12) 0.28019(9) 0.15206(10) 0.0569(3) Uani 1 1 d . . .
C2 C 0.03503(12) 0.24188(9) 0.07431(10) 0.0571(3) Uani 1 1 d . . .
H2 H 0.1108 0.2461 0.0712 0.069 Uiso 1 1 calc R . .
C3 C -0.05860(12) 0.19772(9) 0.00119(10) 0.0541(3) Uani 1 1 d . . .
C4 C -0.17158(12) 0.19488(10) 0.00746(10) 0.0573(3) Uani 1 1 d . . .
C5 C -0.18554(13) 0.23355(11) 0.08521(11) 0.0624(4) Uani 1 1 d . . .
H5 H -0.2610 0.2314 0.0888 0.075 Uiso 1 1 calc R . .
C6 C -0.08976(13) 0.27509(10) 0.15721(11) 0.0618(4) Uani 1 1 d . . .
H6 H -0.1002 0.2998 0.2094 0.074 Uiso 1 1 calc R . .
C7 C -0.37839(13) 0.14592(13) -0.06340(12) 0.0704(4) Uani 1 1 d . . .
H7A H -0.3899 0.2024 -0.0330 0.085 Uiso 1 1 calc R . .
H7B H -0.3927 0.1133 -0.0349 0.085 Uiso 1 1 calc R . .
C8 C -0.46097(14) 0.10311(13) -0.15133(12) 0.0744(5) Uani 1 1 d . . .
H8A H -0.4514 0.0457 -0.1801 0.089 Uiso 1 1 calc R . .
H8B H -0.4415 0.1338 -0.1805 0.089 Uiso 1 1 calc R . .
C9 C -0.58693(14) 0.09902(13) -0.15513(12) 0.0727(4) Uani 1 1 d . . .
H9A H -0.6038 0.0722 -0.1221 0.087 Uiso 1 1 calc R . .
H9B H -0.5967 0.1567 -0.1293 0.087 Uiso 1 1 calc R . .
C10 C -0.67476(15) 0.05145(15) -0.24183(12) 0.0828(5) Uani 1 1 d . . .
H10A H -0.6612 -0.0049 -0.2690 0.099 Uiso 1 1 calc R . .
H10B H -0.6610 0.0806 -0.2736 0.099 Uiso 1 1 calc R . .
C11 C -0.80141(15) 0.04186(15) -0.24625(12) 0.0803(5) Uani 1 1 d . . .
H11A H -0.8175 0.0082 -0.2190 0.096 Uiso 1 1 calc R . .
H11B H -0.8139 0.0978 -0.2151 0.096 Uiso 1 1 calc R . .
C12 C -0.88638(16) 0.00078(17) -0.33354(14) 0.0954(7) Uani 1 1 d . . .
H12A H -0.8688 0.0346 -0.3603 0.114 Uiso 1 1 calc R . .
H12B H -0.8726 -0.0548 -0.3642 0.114 Uiso 1 1 calc R . .
C13 C -1.01333(17) -0.01077(18) -0.34307(15) 0.0983(7) Uani 1 1 d . . .
H13A H -1.0260 0.0429 -0.3060 0.118 Uiso 1 1 calc R . .
H13B H -1.0347 -0.0521 -0.3250 0.118 Uiso 1 1 calc R . .
C14 C -1.09325(18) -0.03975(18) -0.43062(15) 0.1002(7) Uani 1 1 d . . .
H14A H -1.0705 0.0017 -0.4482 0.120 Uiso 1 1 calc R . .
H14B H -1.0793 -0.0931 -0.4672 0.120 Uiso 1 1 calc R . .
C15 C -1.21963(18) -0.05244(18) -0.44483(15) 0.0984(7) Uani 1 1 d . . .
H15A H -1.2332 -0.0010 -0.4047 0.118 Uiso 1 1 calc R . .
H15B H -1.2443 -0.0980 -0.4327 0.118 Uiso 1 1 calc R . .
C16 C -1.29638(18) -0.07349(17) -0.53074(14) 0.0921(6) Uani 1 1 d . . .
H16A H -1.2736 -0.0269 -0.5420 0.111 Uiso 1 1 calc R . .
H16B H -1.2806 -0.1237 -0.5710 0.111 Uiso 1 1 calc R . .
C17 C -1.4221(2) -0.0891(2) -0.54588(16) 0.1098(8) Uani 1 1 d . . .
H17A H -1.4372 -0.0408 -0.5028 0.132 Uiso 1 1 calc R . .
H17B H -1.4459 -0.1386 -0.5392 0.132 Uiso 1 1 calc R . .
C18 C -1.4977(2) -0.1033(2) -0.62893(16) 0.1140(9) Uani 1 1 d . . .
H18A H -1.4868 -0.0510 -0.6322 0.171 Uiso 1 1 calc R . .
H18B H -1.5787 -0.1223 -0.6360 0.171 Uiso 1 1 calc R . .
H18C H -1.4767 -0.1458 -0.6725 0.171 Uiso 1 1 calc R . .
C19 C 0.31693(13) 0.35890(10) 0.28504(11) 0.0596(4) Uani 1 1 d . . .
C20 C 0.41888(12) 0.36911(9) 0.26602(11) 0.0599(4) Uani 1 1 d . . .
H20 H 0.4135 0.3685 0.2150 0.072 Uiso 1 1 calc R . .
C21 C 0.52755(12) 0.38013(9) 0.31982(11) 0.0589(4) Uani 1 1 d . . .
C22 C 0.53374(13) 0.38786(10) 0.39830(11) 0.0636(4) Uani 1 1 d . . .
C23 C 0.43267(14) 0.38133(11) 0.41925(11) 0.0670(4) Uani 1 1 d . . .
H23 H 0.4381 0.3882 0.4726 0.080 Uiso 1 1 calc R . .
C24 C 0.32461(13) 0.36485(11) 0.36201(11) 0.0644(4) Uani 1 1 d . . .
H24 H 0.2566 0.3577 0.3754 0.077 Uiso 1 1 calc R . .
C25 C 0.66179(15) 0.41168(12) 0.53141(12) 0.0733(5) Uani 1 1 d . . .
H25A H 0.6278 0.3595 0.5305 0.088 Uiso 1 1 calc R . .
H25B H 0.6276 0.4566 0.5620 0.088 Uiso 1 1 calc R . .
C26 C 0.79279(17) 0.43563(15) 0.57055(13) 0.0875(6) Uani 1 1 d . . .
H26A H 0.8236 0.3908 0.5361 0.105 Uiso 1 1 calc R . .
H26B H 0.8232 0.4871 0.5688 0.105 Uiso 1 1 calc R . .
C27 C 0.83962(18) 0.45038(14) 0.65802(13) 0.0854(6) Uani 1 1 d . . .
H27A H 0.8120 0.3990 0.6608 0.102 Uiso 1 1 calc R . .
H27B H 0.8103 0.4955 0.6937 0.102 Uiso 1 1 calc R . .
C28 C 0.97259(19) 0.47485(15) 0.69010(15) 0.0941(7) Uani 1 1 d . . .
H28A H 1.0002 0.4291 0.6537 0.113 Uiso 1 1 calc R . .
H28B H 0.9985 0.5250 0.6849 0.113 Uiso 1 1 calc R . .
C29 C 1.0297(2) 0.49266(16) 0.77703(16) 0.0998(7) Uani 1 1 d . . .
H29A H 1.0051 0.4429 0.7832 0.120 Uiso 1 1 calc R . .
H29B H 1.0045 0.5393 0.8144 0.120 Uiso 1 1 calc R . .
C30 C 1.1628(2) 0.51575(19) 0.80249(19) 0.1092(8) Uani 1 1 d . . .
H30A H 1.1876 0.4669 0.7680 0.131 Uiso 1 1 calc R . .
H30B H 1.1860 0.5617 0.7905 0.131 Uiso 1 1 calc R . .
C31 C 1.2248(3) 0.5418(3) 0.8901(2) 0.1476(13) Uani 1 1 d . B .
H31A H 1.2001 0.4972 0.9034 0.177 Uiso 1 1 calc R . .
H31B H 1.2044 0.5927 0.9252 0.177 Uiso 1 1 calc R . .
C32 C 1.3553(5) 0.5594(6) 0.9090(4) 0.264(4) Uani 1 1 d . . .
H32A H 1.3802 0.5341 0.9455 0.316 Uiso 1 1 calc R A 1
H32B H 1.3629 0.5211 0.8558 0.316 Uiso 1 1 calc R A 1
C33A C 1.4143(8) 0.6032(7) 0.9289(7) 0.209(5) Uani 0.597(6) 1 d P B 1
H33A H 1.3895 0.6514 0.9644 0.251 Uiso 0.597(6) 1 calc PR B 1
H33B H 1.4158 0.6112 0.8807 0.251 Uiso 0.597(6) 1 calc PR B 1
C33B C 1.4419(8) 0.6136(5) 0.9931(5) 0.133(3) Uani 0.403(6) 1 d P B 2
H33C H 1.4272 0.6699 1.0173 0.159 Uiso 0.403(6) 1 calc PR B 2
H33D H 1.4381 0.5888 1.0301 0.159 Uiso 0.403(6) 1 calc PR B 2
C34 C 1.5544(6) 0.6182(7) 0.9818(7) 0.288(5) Uani 1 1 d . . .
H34A H 1.5729 0.6719 1.0324 0.346 Uiso 1 1 calc R B 1
H34B H 1.5553 0.5747 0.9999 0.346 Uiso 1 1 calc R B 1
C35 C 1.6282(6) 0.6198(7) 0.9620(6) 0.277(4) Uani 1 1 d . B .
H35A H 1.6239 0.6638 0.9446 0.332 Uiso 1 1 calc R . .
H35B H 1.6042 0.5667 0.9100 0.332 Uiso 1 1 calc R . .
C36 C 1.7540(3) 0.6296(3) 0.9939(3) 0.1765(19) Uani 1 1 d . . .
H36A H 1.7763 0.6391 1.0509 0.265 Uiso 1 1 calc R B .
H36B H 1.7948 0.6774 0.9919 0.265 Uiso 1 1 calc R . .
H36C H 1.7744 0.5789 0.9599 0.265 Uiso 1 1 calc R . .
C37 C 0.63377(13) 0.37564(10) 0.29133(11) 0.0651(4) Uani 1 1 d . . .
H37A H 0.7049 0.4024 0.3400 0.078 Uiso 1 1 calc R . .
H37B H 0.6332 0.4065 0.2592 0.078 Uiso 1 1 calc R . .
C38 C 0.52817(12) 0.14770(10) 0.11916(10) 0.0597(4) Uani 1 1 d . . .
C39 C 0.53949(12) 0.23334(10) 0.16636(11) 0.0609(4) Uani 1 1 d . . .
H39 H 0.4809 0.2579 0.1492 0.073 Uiso 1 1 calc R . .
C40 C 0.63352(12) 0.28386(10) 0.23763(10) 0.0599(4) Uani 1 1 d . . .
C41 C 0.72281(12) 0.24639(11) 0.25943(11) 0.0632(4) Uani 1 1 d . . .
C42 C 0.71305(13) 0.16090(12) 0.21198(12) 0.0692(4) Uani 1 1 d . . .
H42 H 0.7732 0.1364 0.2270 0.083 Uiso 1 1 calc R . .
C43 C 0.61535(13) 0.11136(11) 0.14257(12) 0.0669(4) Uani 1 1 d . . .
H43 H 0.6084 0.0533 0.1116 0.080 Uiso 1 1 calc R . .
C44 C 0.90847(14) 0.26222(14) 0.35361(13) 0.0778(5) Uani 1 1 d . . .
H44A H 0.9375 0.2332 0.3076 0.093 Uiso 1 1 calc R . .
H44B H 0.8784 0.2209 0.3692 0.093 Uiso 1 1 calc R . .
C45 C 1.00552(15) 0.33136(14) 0.42674(13) 0.0801(5) Uani 1 1 d . . .
H45A H 0.9746 0.3624 0.4711 0.096 Uiso 1 1 calc R . .
H45B H 1.0373 0.3710 0.4099 0.096 Uiso 1 1 calc R . .
C46 C 1.10232(15) 0.29595(14) 0.45968(14) 0.0817(5) Uani 1 1 d . . .
H46A H 1.0689 0.2549 0.4744 0.098 Uiso 1 1 calc R . .
H46B H 1.1331 0.2657 0.4150 0.098 Uiso 1 1 calc R . .
C47 C 1.20254(15) 0.36149(14) 0.53492(13) 0.0781(5) Uani 1 1 d . . .
H47A H 1.1724 0.3917 0.5800 0.094 Uiso 1 1 calc R . .
H47B H 1.2367 0.4026 0.5206 0.094 Uiso 1 1 calc R . .
C48 C 1.29698(16) 0.32332(14) 0.56551(13) 0.0822(5) Uani 1 1 d . . .
H48A H 1.2620 0.2815 0.5787 0.099 Uiso 1 1 calc R . .
H48B H 1.3270 0.2935 0.5203 0.099 Uiso 1 1 calc R . .
C49 C 1.39795(17) 0.38619(16) 0.64110(14) 0.0915(6) Uani 1 1 d . B .
H49A H 1.3685 0.4178 0.6861 0.110 Uiso 1 1 calc R . .
H49B H 1.4365 0.4264 0.6275 0.110 Uiso 1 1 calc R . .
C50 C 1.4868(2) 0.3429(2) 0.67090(18) 0.1150(9) Uani 1 1 d . . .
H50A H 1.5215 0.3167 0.6275 0.138 Uiso 1 1 calc R B 1
H50B H 1.4448 0.2973 0.6764 0.138 Uiso 1 1 calc R B 1
C51A C 1.5877(6) 0.3996(7) 0.7547(5) 0.121(3) Uani 0.597(6) 1 d P B 1
H51A H 1.6238 0.4491 0.7521 0.145 Uiso 0.597(6) 1 calc PR B 1
H51B H 1.5541 0.4198 0.7996 0.145 Uiso 0.597(6) 1 calc PR B 1
C52A C 1.6750(8) 0.3608(7) 0.7754(4) 0.181(5) Uani 0.597(6) 1 d P B 1
H52A H 1.7130 0.3495 0.7331 0.217 Uiso 0.597(6) 1 calc PR B 1
H52B H 1.6332 0.3056 0.7643 0.217 Uiso 0.597(6) 1 calc PR B 1
C53A C 1.7668(5) 0.3898(4) 0.8508(3) 0.1148(17) Uani 0.597(6) 1 d P B 1
H53A H 1.7377 0.4210 0.8962 0.138 Uiso 0.597(6) 1 calc PR B 1
H53B H 1.8285 0.4303 0.8524 0.138 Uiso 0.597(6) 1 calc PR B 1
C51B C 1.5682(14) 0.3854(13) 0.7336(9) 0.217(11) Uani 0.403(6) 1 d P B 2
H51C H 1.5378 0.4206 0.7766 0.260 Uiso 0.403(6) 1 calc PR B 2
H51D H 1.6172 0.4234 0.7231 0.260 Uiso 0.403(6) 1 calc PR B 2
C52B C 1.6557(11) 0.3345(7) 0.7737(11) 0.160(6) Uani 0.403(6) 1 d P B 2
H52C H 1.6203 0.2742 0.7367 0.192 Uiso 0.403(6) 1 calc PR B 2
H52D H 1.7294 0.3462 0.7644 0.192 Uiso 0.403(6) 1 calc PR B 2
C53B C 1.6775(12) 0.3406(9) 0.8296(7) 0.157(5) Uani 0.403(6) 1 d P B 2
H53C H 1.6191 0.3001 0.8309 0.189 Uiso 0.403(6) 1 calc PR B 2
H53D H 1.6742 0.3972 0.8675 0.189 Uiso 0.403(6) 1 calc PR B 2
C54 C 1.8232(5) 0.3250(4) 0.8702(3) 0.208(3) Uani 1 1 d . . .
H54A H 1.7747 0.2957 0.8892 0.249 Uiso 1 1 calc R B 1
H54B H 1.8382 0.2834 0.8217 0.249 Uiso 1 1 calc R B 1
C55 C 1.9280(6) 0.3780(4) 0.9346(5) 0.251(3) Uani 1 1 d . B .
H55A H 1.9788 0.3993 0.9120 0.377 Uiso 1 1 calc R . .
H55B H 1.9664 0.3461 0.9594 0.377 Uiso 1 1 calc R . .
H55C H 1.9107 0.4248 0.9767 0.377 Uiso 1 1 calc R . .
C56 C 0.24001(12) 0.08300(10) -0.02164(10) 0.0563(3) Uani 1 1 d . . .
C57 C 0.16333(12) 0.12932(10) -0.03994(10) 0.0560(3) Uani 1 1 d . . .
H57 H 0.1936 0.1856 -0.0259 0.067 Uiso 1 1 calc R . .
C58 C 0.04421(12) 0.09570(9) -0.07796(9) 0.0540(3) Uani 1 1 d . . .
C59 C 0.00285(12) 0.00985(9) -0.10395(9) 0.0547(3) Uani 1 1 d . . .
C60 C 0.07944(12) -0.03854(10) -0.08898(11) 0.0608(4) Uani 1 1 d . . .
H60 H 0.0508 -0.0964 -0.1080 0.073 Uiso 1 1 calc R . .
C61 C 0.19663(13) -0.00180(10) -0.04650(11) 0.0608(4) Uani 1 1 d . . .
H61 H 0.2471 -0.0339 -0.0343 0.073 Uiso 1 1 calc R . .
C62 C -0.16234(13) -0.10730(10) -0.16533(11) 0.0628(4) Uani 1 1 d . . .
H62A H -0.1404 -0.1170 -0.1167 0.075 Uiso 1 1 calc R . .
H62B H -0.1327 -0.1451 -0.2073 0.075 Uiso 1 1 calc R . .
C63 C -0.29337(13) -0.12408(11) -0.20027(11) 0.0644(4) Uani 1 1 d . . .
H63A H -0.3193 -0.0802 -0.1604 0.077 Uiso 1 1 calc R . .
H63B H -0.3281 -0.1782 -0.2051 0.077 Uiso 1 1 calc R . .
C64 C -0.33988(13) -0.12666(11) -0.28413(11) 0.0668(4) Uani 1 1 d . . .
H64A H -0.3111 -0.1683 -0.3239 0.080 Uiso 1 1 calc R . .
H64B H -0.3107 -0.0714 -0.2791 0.080 Uiso 1 1 calc R . .
C65 C -0.47257(14) -0.14951(11) -0.31697(11) 0.0678(4) Uani 1 1 d . . .
H65A H -0.5008 -0.2035 -0.3190 0.081 Uiso 1 1 calc R . .
H65B H -0.5003 -0.1067 -0.2774 0.081 Uiso 1 1 calc R . .
C66 C -0.52601(15) -0.15668(13) -0.40238(12) 0.0744(5) Uani 1 1 d . . .
H66A H -0.5004 -0.2006 -0.4425 0.089 Uiso 1 1 calc R . .
H66B H -0.4970 -0.1032 -0.4010 0.089 Uiso 1 1 calc R . .
C67 C -0.65831(15) -0.17759(13) -0.43217(12) 0.0752(5) Uani 1 1 d . . .
H67A H -0.6834 -0.1327 -0.3926 0.090 Uiso 1 1 calc R . .
H67B H -0.6868 -0.2300 -0.4315 0.090 Uiso 1 1 calc R . .
C68 C -0.71521(16) -0.18792(14) -0.51897(13) 0.0807(5) Uani 1 1 d . . .
H68A H -0.6853 -0.1363 -0.5206 0.097 Uiso 1 1 calc R . .
H68B H -0.6931 -0.2344 -0.5591 0.097 Uiso 1 1 calc R . .
C69 C -0.84709(17) -0.20568(15) -0.54513(13) 0.0855(6) Uani 1 1 d . . .
H69A H -0.8760 -0.2556 -0.5405 0.103 Uiso 1 1 calc R . .
H69B H -0.8685 -0.1580 -0.5058 0.103 Uiso 1 1 calc R . .
C70 C -0.90841(19) -0.22016(16) -0.63213(14) 0.0892(6) Uani 1 1 d . . .
H70A H -0.8882 -0.2683 -0.6718 0.107 Uiso 1 1 calc R . .
H70B H -0.8796 -0.1705 -0.6371 0.107 Uiso 1 1 calc R . .
C71 C -1.03982(19) -0.23689(17) -0.65569(14) 0.0957(7) Uani 1 1 d . . .
H71A H -1.0677 -0.2858 -0.6493 0.115 Uiso 1 1 calc R . .
H71B H -1.0591 -0.1883 -0.6159 0.115 Uiso 1 1 calc R . .
C72 C -1.1059(2) -0.2529(2) -0.74198(17) 0.1153(9) Uani 1 1 d . . .
H72A H -1.0883 -0.3020 -0.7824 0.138 Uiso 1 1 calc R . .
H72B H -1.0791 -0.2042 -0.7491 0.138 Uiso 1 1 calc R . .
C73 C -1.2361(2) -0.2685(2) -0.7603(2) 0.1390(12) Uani 1 1 d . . .
H73A H -1.2648 -0.3209 -0.7607 0.209 Uiso 1 1 calc R . .
H73B H -1.2734 -0.2724 -0.8143 0.209 Uiso 1 1 calc R . .
H73C H -1.2538 -0.2224 -0.7178 0.209 Uiso 1 1 calc R . .
C74 C -0.03859(12) 0.15194(10) -0.08202(10) 0.0570(3) Uani 1 1 d . . .
H74A H -0.1133 0.1176 -0.1257 0.068 Uiso 1 1 calc R . .
H74B H -0.0061 0.1934 -0.0965 0.068 Uiso 1 1 calc R . .
N1 N 0.11864(11) 0.31781(8) 0.22791(9) 0.0615(3) Uani 1 1 d . . .
N2 N 0.21357(10) 0.33383(8) 0.21636(9) 0.0613(3) Uani 1 1 d . . .
N3 N 0.42357(10) 0.09235(9) 0.05289(9) 0.0624(3) Uani 1 1 d . . .
N4 N 0.35407(10) 0.13191(8) 0.03122(8) 0.0595(3) Uani 1 1 d . . .
O1 O -0.26168(9) 0.15190(8) -0.06579(7) 0.0677(3) Uani 1 1 d . . .
O2 O 0.64255(10) 0.40015(9) 0.44888(8) 0.0782(4) Uani 1 1 d . . .
O3 O 0.81742(9) 0.29882(8) 0.32819(8) 0.0736(3) Uani 1 1 d . . .
O4 O -0.11434(8) -0.02123(7) -0.14211(7) 0.0617(3) Uani 1 1 d . . .

loop_
_atom_site_aniso_label
_atom_site_aniso_U_11
_atom_site_aniso_U_22
_atom_site_aniso_U_33
_atom_site_aniso_U_23
_atom_site_aniso_U_13
_atom_site_aniso_U_12
C1 0.0493(7) 0.0508(7) 0.0641(9) 0.0221(7) 0.0168(6) 0.0135(6)
C2 0.0456(7) 0.0542(8) 0.0674(9) 0.0247(8) 0.0184(6) 0.0135(6)
C3 0.0493(7) 0.0500(7) 0.0638(9) 0.0276(7) 0.0175(6) 0.0147(5)
C4 0.0466(7) 0.0563(8) 0.0669(9) 0.0296(8) 0.0137(6) 0.0140(6)
C5 0.0453(7) 0.0692(9) 0.0710(10) 0.0307(9) 0.0193(6) 0.0161(6)
C6 0.0510(7) 0.0638(9) 0.0676(10) 0.0265(8) 0.0212(7) 0.0168(6)
C7 0.0452(7) 0.0863(12) 0.0737(11) 0.0350(10) 0.0139(7) 0.0169(7)
C8 0.0507(8) 0.0909(13) 0.0696(11) 0.0310(10) 0.0131(7) 0.0155(8)
C9 0.0522(8) 0.0878(12) 0.0718(11) 0.0362(10) 0.0123(7) 0.0179(8)
C10 0.0529(9) 0.1080(15) 0.0706(11) 0.0306(12) 0.0143(8) 0.0182(9)
C11 0.0540(9) 0.1034(14) 0.0737(11) 0.0371(11) 0.0129(8) 0.0203(9)
C12 0.0568(10) 0.1243(19) 0.0751(13) 0.0261(13) 0.0116(9) 0.0209(10)
C13 0.0562(10) 0.1280(19) 0.0875(14) 0.0375(14) 0.0126(9) 0.0169(11)
C14 0.0634(11) 0.128(2) 0.0836(14) 0.0336(15) 0.0136(10) 0.0189(11)
C15 0.0676(12) 0.129(2) 0.0855(14) 0.0444(15) 0.0153(10) 0.0212(12)
C16 0.0741(12) 0.1094(17) 0.0788(13) 0.0367(13) 0.0175(10) 0.0197(11)
C17 0.0812(15) 0.146(2) 0.0938(17) 0.0516(18) 0.0233(12) 0.0272(14)
C18 0.0837(15) 0.154(3) 0.0951(17) 0.0587(18) 0.0161(12) 0.0244(15)
C19 0.0491(7) 0.0506(8) 0.0656(10) 0.0172(8) 0.0155(6) 0.0117(6)
C20 0.0497(7) 0.0549(8) 0.0660(9) 0.0235(8) 0.0149(6) 0.0090(6)
C21 0.0493(7) 0.0484(7) 0.0658(9) 0.0189(7) 0.0147(6) 0.0062(5)
C22 0.0500(8) 0.0587(9) 0.0676(10) 0.0220(8) 0.0112(6) 0.0104(6)
C23 0.0592(9) 0.0698(10) 0.0616(10) 0.0228(9) 0.0181(7) 0.0154(7)
C24 0.0526(8) 0.0636(9) 0.0646(10) 0.0192(8) 0.0195(7) 0.0140(6)
C25 0.0655(10) 0.0717(11) 0.0660(10) 0.0240(9) 0.0102(8) 0.0172(8)
C26 0.0693(11) 0.0947(14) 0.0787(13) 0.0316(12) 0.0086(9) 0.0216(10)
C27 0.0810(13) 0.0763(12) 0.0798(13) 0.0271(11) 0.0120(10) 0.0233(9)
C28 0.0769(13) 0.0865(14) 0.0926(16) 0.0293(13) 0.0089(11) 0.0206(10)
C29 0.0923(16) 0.0936(15) 0.0932(16) 0.0370(14) 0.0101(12) 0.0252(12)
C30 0.0850(15) 0.119(2) 0.116(2) 0.0511(18) 0.0237(14) 0.0319(13)
C31 0.133(3) 0.160(3) 0.116(3) 0.052(2) 0.011(2) 0.035(2)
C32 0.120(4) 0.359(11) 0.171(5) 0.043(6) -0.027(4) 0.055(5)
C33A 0.164(8) 0.237(10) 0.187(9) 0.147(8) -0.048(6) -0.052(7)
C33B 0.147(7) 0.133(6) 0.080(4) 0.047(4) -0.014(4) 0.023(5)
C34 0.127(5) 0.392(11) 0.337(12) 0.201(10) 0.032(6) 0.002(7)
C35 0.176(7) 0.370(11) 0.235(8) 0.133(7) 0.035(6) -0.006(8)
C36 0.126(3) 0.151(3) 0.252(6) 0.117(4) 0.032(3) 0.009(2)
C37 0.0465(7) 0.0642(9) 0.0742(10) 0.0282(9) 0.0151(7) 0.0036(6)
C38 0.0426(6) 0.0644(9) 0.0670(9) 0.0249(8) 0.0210(6) 0.0121(6)
C39 0.0436(7) 0.0659(9) 0.0705(10) 0.0300(8) 0.0185(6) 0.0123(6)
C40 0.0422(6) 0.0666(9) 0.0684(9) 0.0301(8) 0.0195(6) 0.0073(6)
C41 0.0433(7) 0.0755(10) 0.0673(10) 0.0318(9) 0.0178(6) 0.0100(6)
C42 0.0479(8) 0.0785(11) 0.0804(11) 0.0363(10) 0.0196(7) 0.0203(7)
C43 0.0482(7) 0.0682(10) 0.0788(11) 0.0281(9) 0.0230(7) 0.0163(7)
C44 0.0491(8) 0.0992(14) 0.0836(12) 0.0476(12) 0.0121(8) 0.0157(8)
C45 0.0520(9) 0.0956(13) 0.0813(12) 0.0382(11) 0.0116(8) 0.0129(8)
C46 0.0537(9) 0.0994(14) 0.0865(13) 0.0479(12) 0.0097(8) 0.0112(9)
C47 0.0561(9) 0.0931(13) 0.0786(12) 0.0395(11) 0.0132(8) 0.0179(8)
C48 0.0646(10) 0.0932(14) 0.0820(13) 0.0422(12) 0.0116(9) 0.0192(9)
C49 0.0634(11) 0.1096(16) 0.0805(13) 0.0337(13) 0.0081(9) 0.0263(10)
C50 0.0844(15) 0.146(2) 0.0960(18) 0.0456(18) 0.0113(13) 0.0492(15)
C51A 0.074(3) 0.159(5) 0.068(4) 0.020(4) -0.015(2) 0.027(3)
C52A 0.162(7) 0.304(12) 0.081(4) 0.073(6) 0.035(4) 0.164(8)
C53A 0.074(3) 0.138(4) 0.108(3) 0.048(3) 0.007(2) 0.026(3)
C51B 0.218(15) 0.31(2) 0.062(7) 0.028(9) 0.004(7) 0.209(16)
C52B 0.106(7) 0.126(7) 0.210(14) 0.109(8) -0.038(7) -0.033(5)
C53B 0.137(10) 0.179(11) 0.137(9) 0.065(8) 0.021(7) 0.066(8)
C54 0.263(7) 0.252(7) 0.168(5) 0.136(5) 0.061(4) 0.154(6)
C55 0.349(10) 0.239(7) 0.332(10) 0.203(8) 0.215(8) 0.164(7)
C56 0.0444(6) 0.0596(8) 0.0577(8) 0.0196(7) 0.0195(6) 0.0118(6)
C57 0.0486(7) 0.0549(8) 0.0603(9) 0.0230(7) 0.0195(6) 0.0096(6)
C58 0.0475(7) 0.0573(8) 0.0542(8) 0.0234(7) 0.0175(6) 0.0117(6)
C59 0.0438(6) 0.0564(8) 0.0565(8) 0.0207(7) 0.0161(6) 0.0096(5)
C60 0.0500(7) 0.0532(8) 0.0722(10) 0.0236(8) 0.0198(7) 0.0121(6)
C61 0.0485(7) 0.0581(8) 0.0691(10) 0.0227(8) 0.0201(6) 0.0170(6)
C62 0.0530(8) 0.0569(8) 0.0733(10) 0.0292(8) 0.0172(7) 0.0079(6)
C63 0.0498(7) 0.0640(9) 0.0737(10) 0.0315(9) 0.0167(7) 0.0047(6)
C64 0.0528(8) 0.0680(10) 0.0692(10) 0.0275(9) 0.0163(7) 0.0046(7)
C65 0.0544(8) 0.0662(10) 0.0700(10) 0.0266(9) 0.0139(7) 0.0049(7)
C66 0.0609(9) 0.0774(11) 0.0726(11) 0.0303(10) 0.0149(8) 0.0086(8)
C67 0.0623(10) 0.0782(11) 0.0677(11) 0.0240(10) 0.0133(8) 0.0151(8)
C68 0.0687(11) 0.0854(13) 0.0766(12) 0.0333(11) 0.0145(9) 0.0188(9)
C69 0.0700(11) 0.0964(15) 0.0728(12) 0.0294(12) 0.0127(9) 0.0248(10)
C70 0.0826(13) 0.0999(15) 0.0794(13) 0.0404(13) 0.0175(10) 0.0310(11)
C71 0.0804(13) 0.1087(17) 0.0781(14) 0.0337(13) 0.0092(10) 0.0325(12)
C72 0.1011(18) 0.136(2) 0.0921(17) 0.0472(17) 0.0098(13) 0.0442(16)
C73 0.0939(19) 0.175(3) 0.113(2) 0.053(2) -0.0013(15) 0.0462(18)
C74 0.0511(7) 0.0586(8) 0.0593(8) 0.0279(7) 0.0152(6) 0.0125(6)
N1 0.0481(6) 0.0574(7) 0.0659(8) 0.0182(7) 0.0168(5) 0.0133(5)
N2 0.0486(6) 0.0554(7) 0.0665(8) 0.0190(7) 0.0154(5) 0.0118(5)
N3 0.0433(6) 0.0643(8) 0.0700(8) 0.0217(7) 0.0203(5) 0.0147(5)
N4 0.0438(6) 0.0635(7) 0.0636(8) 0.0232(7) 0.0182(5) 0.0112(5)
O1 0.0449(5) 0.0831(8) 0.0663(7) 0.0309(6) 0.0124(5) 0.0146(5)
O2 0.0533(6) 0.0982(9) 0.0687(8) 0.0328(7) 0.0102(5) 0.0155(6)
O3 0.0462(5) 0.0841(8) 0.0754(8) 0.0306(7) 0.0099(5) 0.0126(5)
O4 0.0439(5) 0.0553(6) 0.0748(7) 0.0264(6) 0.0117(5) 0.0067(4)

loop_
_atom_type_symbol
_atom_type_description
_atom_type_scat_dispersion_real
_atom_type_scat_dispersion_imag
_atom_type_scat_source
C C 0.0019 0.0015 'International Tables Vol C Tables 4.2.6.8 and 6.1.1.4, and Sasaki (1989)'
H H 0.0000 0.0000 'International Tables Vol C Tables 4.2.6.8 and 6.1.1.4'
N N 0.0037 0.0031 'International Tables Vol C Tables 4.2.6.8 and 6.1.1.4, and Sasaki (1989)'
O O 0.0071 0.0057 'International Tables Vol C Tables 4.2.6.8 and 6.1.1.4, and Sasaki (1989)'

loop_
_geom_angle_atom_site_label_1
_geom_angle_atom_site_label_2
_geom_angle_atom_site_label_3
_geom_angle
C6 C1 C2 119.08(14)
C6 C1 N1 118.18(15)
C2 C1 N1 122.45(13)
C3 C2 C1 122.74(13)
C3 C2 H2 118.6
C1 C2 H2 118.6
C2 C3 C4 117.38(15)
C2 C3 C74 120.44(13)
C4 C3 C74 122.15(13)
O1 C4 C5 124.03(13)
O1 C4 C3 115.82(14)
C5 C4 C3 120.14(14)
C6 C5 C4 120.84(14)
C6 C5 H5 119.6
C4 C5 H5 119.6
C5 C6 C1 119.77(16)
C5 C6 H6 120.1
C1 C6 H6 120.1
O1 C7 C8 108.23(15)
O1 C7 H7A 110.1
C8 C7 H7A 110.1
O1 C7 H7B 110.1
C8 C7 H7B 110.1
H7A C7 H7B 108.4
C7 C8 C9 112.09(16)
C7 C8 H8A 109.2
C9 C8 H8A 109.2
C7 C8 H8B 109.2
C9 C8 H8B 109.2
H8A C8 H8B 107.9
C10 C9 C8 114.57(17)
C10 C9 H9A 108.6
C8 C9 H9A 108.6
C10 C9 H9B 108.6
C8 C9 H9B 108.6
H9A C9 H9B 107.6
C9 C10 C11 115.16(17)
C9 C10 H10A 108.5
C11 C10 H10A 108.5
C9 C10 H10B 108.5
C11 C10 H10B 108.5
H10A C10 H10B 107.5
C12 C11 C10 113.75(18)
C12 C11 H11A 108.8
C10 C11 H11A 108.8
C12 C11 H11B 108.8
C10 C11 H11B 108.8
H11A C11 H11B 107.7
C13 C12 C11 116.9(2)
C13 C12 H12A 108.1
C11 C12 H12A 108.1
C13 C12 H12B 108.1
C11 C12 H12B 108.1
H12A C12 H12B 107.3
C12 C13 C14 114.4(2)
C12 C13 H13A 108.7
C14 C13 H13A 108.7
C12 C13 H13B 108.7
C14 C13 H13B 108.7
H13A C13 H13B 107.6
C15 C14 C13 117.5(2)
C15 C14 H14A 107.9
C13 C14 H14A 107.9
C15 C14 H14B 107.9
C13 C14 H14B 107.9
H14A C14 H14B 107.2
C14 C15 C16 116.3(2)
C14 C15 H15A 108.2
C16 C15 H15A 108.2
C14 C15 H15B 108.2
C16 C15 H15B 108.2
H15A C15 H15B 107.4
C17 C16 C15 116.5(2)
C17 C16 H16A 108.2
C15 C16 H16A 108.2
C17 C16 H16B 108.2
C15 C16 H16B 108.2
H16A C16 H16B 107.3
C16 C17 C18 116.4(2)
C16 C17 H17A 108.2
C18 C17 H17A 108.2
C16 C17 H17B 108.2
C18 C17 H17B 108.2
H17A C17 H17B 107.3
C17 C18 H18A 109.5
C17 C18 H18B 109.5
H18A C18 H18B 109.5
C17 C18 H18C 109.5
H18A C18 H18C 109.5
H18B C18 H18C 109.5
C24 C19 C20 119.28(14)
C24 C19 N2 127.03(14)
C20 C19 N2 113.32(15)
C21 C20 C19 122.20(16)
C21 C20 H20 118.9
C19 C20 H20 118.9
C20 C21 C22 117.48(15)
C20 C21 C37 120.75(16)
C22 C21 C37 121.53(14)
O2 C22 C23 124.53(17)
O2 C22 C21 114.88(15)
C23 C22 C21 120.58(15)
C24 C23 C22 120.42(17)
C24 C23 H23 119.8
C22 C23 H23 119.8
C19 C24 C23 119.82(15)
C19 C24 H24 120.1
C23 C24 H24 120.1
O2 C25 C26 104.42(16)
O2 C25 H25A 110.9
C26 C25 H25A 110.9
O2 C25 H25B 110.9
C26 C25 H25B 110.9
H25A C25 H25B 108.9
C27 C26 C25 116.7(2)
C27 C26 H26A 108.1
C25 C26 H26A 108.1
C27 C26 H26B 108.1
C25 C26 H26B 108.1
H26A C26 H26B 107.3
C26 C27 C28 111.2(2)
C26 C27 H27A 109.4
C28 C27 H27A 109.4
C26 C27 H27B 109.4
C28 C27 H27B 109.4
H27A C27 H27B 108.0
C29 C28 C27 116.4(2)
C29 C28 H28A 108.2
C27 C28 H28A 108.2
C29 C28 H28B 108.2
C27 C28 H28B 108.2
H28A C28 H28B 107.3
C28 C29 C30 112.1(2)
C28 C29 H29A 109.2
C30 C29 H29A 109.2
C28 C29 H29B 109.2
C30 C29 H29B 109.2
H29A C29 H29B 107.9
C31 C30 C29 114.9(3)
C31 C30 H30A 108.5
C29 C30 H30A 108.5
C31 C30 H30B 108.5
C29 C30 H30B 108.5
H30A C30 H30B 107.5
C30 C31 C32 111.5(4)
C30 C31 H31A 109.3
C32 C31 H31A 109.3
C30 C31 H31B 109.3
C32 C31 H31B 109.3
H31A C31 H31B 108.0
C33A C32 C33B 47.1(8)
C33A C32 C31 138.1(14)
C33B C32 C31 124.4(7)
C33A C32 H32A 102.6
C33B C32 H32A 61.4
C31 C32 H32A 102.6
C33A C32 H32B 102.6
C33B C32 H32B 132.5
C31 C32 H32B 102.6
H32A C32 H32B 104.9
C32 C33A C34 129.4(13)
C32 C33A H33A 104.9
C34 C33A H33A 104.9
C32 C33A H33B 104.9
C34 C33A H33B 104.9
H33A C33A H33B 105.8
C34 C33B C32 105.9(8)
C34 C33B H33C 110.5
C32 C33B H33C 110.5
C34 C33B H33D 110.5
C32 C33B H33D 110.5
H33C C33B H33D 108.7
C35 C34 C33B 169.1(12)
C35 C34 C33A 129.0(12)
C33B C34 C33A 40.2(5)
C35 C34 H34A 105.1
C33B C34 H34A 81.1
C33A C34 H34A 105.1
C35 C34 H34B 105.1
C33B C34 H34B 81.4
C33A C34 H34B 105.1
H34A C34 H34B 105.9
C34 C35 C36 139.3(11)
C34 C35 H35A 102.2
C36 C35 H35A 102.2
C34 C35 H35B 102.2
C36 C35 H35B 102.2
H35A C35 H35B 104.8
C35 C36 H36A 109.5
C35 C36 H36B 109.5
H36A C36 H36B 109.5
C35 C36 H36C 109.5
H36A C36 H36C 109.5
H36B C36 H36C 109.5
C21 C37 C40 110.53(12)
C21 C37 H37A 109.5
C40 C37 H37A 109.5
C21 C37 H37B 109.5
C40 C37 H37B 109.5
H37A C37 H37B 108.1
C43 C38 C39 119.19(15)
C43 C38 N3 117.40(15)
C39 C38 N3 122.94(13)
C40 C39 C38 122.52(14)
C40 C39 H39 118.7
C38 C39 H39 118.7
C39 C40 C41 117.54(15)
C39 C40 C37 119.45(14)
C41 C40 C37 122.94(14)
O3 C41 C42 123.39(14)
O3 C41 C40 116.27(15)
C42 C41 C40 120.34(14)
C43 C42 C41 120.57(15)
C43 C42 H42 119.7
C41 C42 H42 119.7
C38 C43 C42 119.76(16)
C38 C43 H43 120.1
C42 C43 H43 120.1
O3 C44 C45 108.65(17)
O3 C44 H44A 110.0
C45 C44 H44A 110.0
O3 C44 H44B 110.0
C45 C44 H44B 110.0
H44A C44 H44B 108.3
C44 C45 C46 111.21(18)
C44 C45 H45A 109.4
C46 C45 H45A 109.4
C44 C45 H45B 109.4
C46 C45 H45B 109.4
H45A C45 H45B 108.0
C47 C46 C45 114.60(18)
C47 C46 H46A 108.6
C45 C46 H46A 108.6
C47 C46 H46B 108.6
C45 C46 H46B 108.6
H46A C46 H46B 107.6
C46 C47 C48 112.74(18)
C46 C47 H47A 109.0
C48 C47 H47A 109.0
C46 C47 H47B 109.0
C48 C47 H47B 109.0
H47A C47 H47B 107.8
C49 C48 C47 114.59(18)
C49 C48 H48A 108.6
C47 C48 H48A 108.6
C49 C48 H48B 108.6
C47 C48 H48B 108.6
H48A C48 H48B 107.6
C48 C49 C50 111.7(2)
C48 C49 H49A 109.3
C50 C49 H49A 109.3
C48 C49 H49B 109.3
C50 C49 H49B 109.3
H49A C49 H49B 107.9
C51B C50 C49 118.4(9)
C51B C50 C51A 3.0(12)
C49 C50 C51A 116.7(5)
C51B C50 H50A 105.1
C49 C50 H50A 108.1
C51A C50 H50A 108.1
C51B C50 H50B 109.3
C49 C50 H50B 108.1
C51A C50 H50B 108.1
H50A C50 H50B 107.3
C52A C51A C50 115.4(8)
C52A C51A H51A 108.4
C50 C51A H51A 108.4
C52A C51A H51B 108.4
C50 C51A H51B 108.4
H51A C51A H51B 107.5
C51A C52A C53A 129.2(8)
C51A C52A H52A 105.0
C53A C52A H52A 105.0
C51A C52A H52B 105.0
C53A C52A H52B 105.0
H52A C52A H52B 105.8
C52A C53A C54 118.8(6)
C52A C53A H53A 107.6
C54 C53A H53A 107.6
C52A C53A H53B 107.6
C54 C53A H53B 107.6
H53A C53A H53B 107.0
C50 C51B C52B 117.7(15)
C50 C51B H51C 107.9
C52B C51B H51C 107.9
C50 C51B H51D 107.9
C52B C51B H51D 107.9
H51C C51B H51D 107.2
C53B C52B C51B 128.1(18)
C53B C52B H52C 105.3
C51B C52B H52C 105.3
C53B C52B H52D 105.3
C51B C52B H52D 105.3
H52C C52B H52D 106.0
C52B C53B C54 116.3(15)
C52B C53B H53C 108.2
C54 C53B H53C 108.2
C52B C53B H53D 108.2
C54 C53B H53D 108.2
H53C C53B H53D 107.4
C55 C54 C53A 101.0(6)
C55 C54 C53B 134.6(7)
C53A C54 C53B 39.7(5)
C55 C54 H54A 111.6
C53A C54 H54A 111.6
C53B C54 H54A 77.7
C55 C54 H54B 111.6
C53A C54 H54B 111.6
C53B C54 H54B 105.9
H54A C54 H54B 109.4
C54 C55 H55A 109.5
C54 C55 H55B 109.5
H55A C55 H55B 109.5
C54 C55 H55C 109.5
H55A C55 H55C 109.5
H55B C55 H55C 109.5
C57 C56 C61 118.99(13)
C57 C56 N4 114.28(13)
C61 C56 N4 126.16(14)
C58 C57 C56 122.58(14)
C58 C57 H57 118.7
C56 C57 H57 118.7
C57 C58 C59 117.30(13)
C57 C58 C74 120.90(13)
C59 C58 C74 121.43(12)
O4 C59 C60 123.60(13)
O4 C59 C58 115.65(12)
C60 C59 C58 120.74(13)
C61 C60 C59 120.38(14)
C61 C60 H60 119.8
C59 C60 H60 119.8
C60 C61 C56 119.81(14)
C60 C61 H61 120.1
C56 C61 H61 120.1
O4 C62 C63 107.61(12)
O4 C62 H62A 110.2
C63 C62 H62A 110.2
O4 C62 H62B 110.2
C63 C62 H62B 110.2
H62A C62 H62B 108.5
C62 C63 C64 115.42(14)
C62 C63 H63A 108.4
C64 C63 H63A 108.4
C62 C63 H63B 108.4
C64 C63 H63B 108.4
H63A C63 H63B 107.5
C63 C64 C65 111.77(14)
C63 C64 H64A 109.3
C65 C64 H64A 109.3
C63 C64 H64B 109.3
C65 C64 H64B 109.3
H64A C64 H64B 107.9
C66 C65 C64 114.98(15)
C66 C65 H65A 108.5
C64 C65 H65A 108.5
C66 C65 H65B 108.5
C64 C65 H65B 108.5
H65A C65 H65B 107.5
C65 C66 C67 113.45(16)
C65 C66 H66A 108.9
C67 C66 H66A 108.9
C65 C66 H66B 108.9
C67 C66 H66B 108.9
H66A C66 H66B 107.7
C66 C67 C68 114.91(17)
C66 C67 H67A 108.5
C68 C67 H67A 108.5
C66 C67 H67B 108.5
C68 C67 H67B 108.5
H67A C67 H67B 107.5
C69 C68 C67 113.24(18)
C69 C68 H68A 108.9
C67 C68 H68A 108.9
C69 C68 H68B 108.9
C67 C68 H68B 108.9
H68A C68 H68B 107.7
C70 C69 C68 115.50(19)
C70 C69 H69A 108.4
C68 C69 H69A 108.4
C70 C69 H69B 108.4
C68 C69 H69B 108.4
H69A C69 H69B 107.5
C69 C70 C71 114.0(2)
C69 C70 H70A 108.8
C71 C70 H70A 108.8
C69 C70 H70B 108.8
C71 C70 H70B 108.8
H70A C70 H70B 107.7
C72 C71 C70 116.5(2)
C72 C71 H71A 108.2
C70 C71 H71A 108.2
C72 C71 H71B 108.2
C70 C71 H71B 108.2
H71A C71 H71B 107.3
C71 C72 C73 113.1(3)
C71 C72 H72A 109.0
C73 C72 H72A 109.0
C71 C72 H72B 109.0
C73 C72 H72B 109.0
H72A C72 H72B 107.8
C72 C73 H73A 109.5
C72 C73 H73B 109.5
H73A C73 H73B 109.5
C72 C73 H73C 109.5
H73A C73 H73C 109.5
H73B C73 H73C 109.5
C58 C74 C3 111.05(12)
C58 C74 H74A 109.4
C3 C74 H74A 109.4
C58 C74 H74B 109.4
C3 C74 H74B 109.4
H74A C74 H74B 108.0
N2 N1 C1 111.98(14)
N1 N2 C19 116.34(15)
N4 N3 C38 112.43(13)
N3 N4 C56 115.65(13)
C4 O1 C7 118.44(13)
C22 O2 C25 120.69(14)
C41 O3 C44 117.72(14)
C59 O4 C62 118.06(11)

loop_
_geom_bond_atom_site_label_1
_geom_bond_atom_site_label_2
_geom_bond_distance
C1 C6 1.387(2)
C1 C2 1.389(2)
C1 N1 1.431(2)
C2 C3 1.384(2)
C2 H2 0.9400
C3 C4 1.414(2)
C3 C74 1.527(2)
C4 O1 1.3621(18)
C4 C5 1.393(2)
C5 C6 1.384(2)
C5 H5 0.9400
C6 H6 0.9400
C7 O1 1.4334(18)
C7 C8 1.501(2)
C7 H7A 0.9800
C7 H7B 0.9800
C8 C9 1.516(2)
C8 H8A 0.9800
C8 H8B 0.9800
C9 C10 1.509(2)
C9 H9A 0.9800
C9 H9B 0.9800
C10 C11 1.517(2)
C10 H10A 0.9800
C10 H10B 0.9800
C11 C12 1.504(3)
C11 H11A 0.9800
C11 H11B 0.9800
C12 C13 1.498(3)
C12 H12A 0.9800
C12 H12B 0.9800
C13 C14 1.511(3)
C13 H13A 0.9800
C13 H13B 0.9800
C14 C15 1.475(3)
C14 H14A 0.9800
C14 H14B 0.9800
C15 C16 1.506(3)
C15 H15A 0.9800
C15 H15B 0.9800
C16 C17 1.464(3)
C16 H16A 0.9800
C16 H16B 0.9800
C17 C18 1.495(3)
C17 H17A 0.9800
C17 H17B 0.9800
C18 H18A 0.9700
C18 H18B 0.9700
C18 H18C 0.9700
C19 C24 1.383(2)
C19 C20 1.397(2)
C19 N2 1.422(2)
C20 C21 1.385(2)
C20 H20 0.9400
C21 C22 1.403(2)
C21 C37 1.523(2)
C22 O2 1.3561(19)
C22 C23 1.398(2)
C23 C24 1.384(2)
C23 H23 0.9400
C24 H24 0.9400
C25 O2 1.427(2)
C25 C26 1.510(3)
C25 H25A 0.9800
C25 H25B 0.9800
C26 C27 1.490(3)
C26 H26A 0.9800
C26 H26B 0.9800
C27 C28 1.525(3)
C27 H27A 0.9800
C27 H27B 0.9800
C28 C29 1.480(3)
C28 H28A 0.9800
C28 H28B 0.9800
C29 C30 1.531(3)
C29 H29A 0.9800
C29 H29B 0.9800
C30 C31 1.463(4)
C30 H30A 0.9800
C30 H30B 0.9800
C31 C32 1.511(6)
C31 H31A 0.9800
C31 H31B 0.9800
C32 C33A 0.882(9)
C32 C33B 1.482(8)
C32 H32A 0.9800
C32 H32B 0.9800
C33A C34 1.675(10)
C33A H33A 0.9800
C33A H33B 0.9800
C33B C34 1.444(11)
C33B H33C 0.9800
C33B H33D 0.9800
C34 C35 1.062(10)
C34 H34A 0.9800
C34 H34B 0.9800
C35 C36 1.463(7)
C35 H35A 0.9800
C35 H35B 0.9800
C36 H36A 0.9700
C36 H36B 0.9700
C36 H36C 0.9700
C37 C40 1.530(2)
C37 H37A 0.9800
C37 H37B 0.9800
C38 C43 1.382(2)
C38 C39 1.387(2)
C38 N3 1.4327(19)
C39 C40 1.382(2)
C39 H39 0.9400
C40 C41 1.406(2)
C41 O3 1.3702(19)
C41 C42 1.389(3)
C42 C43 1.387(2)
C42 H42 0.9400
C43 H43 0.9400
C44 O3 1.433(2)
C44 C45 1.504(3)
C44 H44A 0.9800
C44 H44B 0.9800
C45 C46 1.521(3)
C45 H45A 0.9800
C45 H45B 0.9800
C46 C47 1.516(3)
C46 H46A 0.9800
C46 H46B 0.9800
C47 C48 1.517(3)
C47 H47A 0.9800
C47 H47B 0.9800
C48 C49 1.509(3)
C48 H48A 0.9800
C48 H48B 0.9800
C49 C50 1.531(3)
C49 H49A 0.9800
C49 H49B 0.9800
C50 C51B 1.202(14)
C50 C51A 1.559(7)
C50 H50A 0.9800
C50 H50B 0.9800
C51A C52A 1.399(13)
C51A H51A 0.9800
C51A H51B 0.9800
C52A C53A 1.408(9)
C52A H52A 0.9800
C52A H52B 0.9800
C53A C54 1.542(7)
C53A H53A 0.9800
C53A H53B 0.9800
C51B C52B 1.71(2)
C51B H51C 0.9800
C51B H51D 0.9800
C52B C53B 0.970(19)
C52B H52C 0.9800
C52B H52D 0.9800
C53B C54 1.852(12)
C53B H53C 0.9800
C53B H53D 0.9800
C54 C55 1.412(7)
C54 H54A 0.9800
C54 H54B 0.9800
C55 H55A 0.9700
C55 H55B 0.9700
C55 H55C 0.9700
C56 C57 1.392(2)
C56 C61 1.393(2)
C56 N4 1.4161(18)
C57 C58 1.3850(19)
C57 H57 0.9400
C58 C59 1.401(2)
C58 C74 1.517(2)
C59 O4 1.3601(16)
C59 C60 1.401(2)
C60 C61 1.379(2)
C60 H60 0.9400
C61 H61 0.9400
C62 O4 1.4323(18)
C62 C63 1.511(2)
C62 H62A 0.9800
C62 H62B 0.9800
C63 C64 1.512(2)
C63 H63A 0.9800
C63 H63B 0.9800
C64 C65 1.522(2)
C64 H64A 0.9800
C64 H64B 0.9800
C65 C66 1.515(3)
C65 H65A 0.9800
C65 H65B 0.9800
C66 C67 1.518(2)
C66 H66A 0.9800
C66 H66B 0.9800
C67 C68 1.523(3)
C67 H67A 0.9800
C67 H67B 0.9800
C68 C69 1.516(3)
C68 H68A 0.9800
C68 H68B 0.9800
C69 C70 1.509(3)
C69 H69A 0.9800
C69 H69B 0.9800
C70 C71 1.514(3)
C70 H70A 0.9800
C70 H70B 0.9800
C71 C72 1.501(3)
C71 H71A 0.9800
C71 H71B 0.9800
C72 C73 1.509(4)
C72 H72A 0.9800
C72 H72B 0.9800
C73 H73A 0.9700
C73 H73B 0.9700
C73 H73C 0.9700
C74 H74A 0.9800
C74 H74B 0.9800
N1 N2 1.2610(18)
N3 N4 1.2628(18)

loop_
_geom_hbond_atom_site_label_D
_geom_hbond_atom_site_label_H
_geom_hbond_atom_site_label_A
_geom_hbond_distance_DH
_geom_hbond_distance_HA
_geom_hbond_distance_DA
_geom_hbond_angle_DHA
C37 H37A O2 0.98 2.37 2.775(2) 103.8
C37 H37A O3 0.98 2.40 2.849(2) 107.1
C74 H74A O1 0.98 2.37 2.8211(18) 107.2
C74 H74A O4 0.98 2.39 2.7873(18) 103.6

loop_
_geom_torsion_atom_site_label_1
_geom_torsion_atom_site_label_2
_geom_torsion_atom_site_label_3
_geom_torsion_atom_site_label_4
_geom_torsion
C6 C1 C2 C3 -0.7(2)
N1 C1 C2 C3 173.01(13)
C1 C2 C3 C4 2.2(2)
C1 C2 C3 C74 -175.90(14)
C2 C3 C4 O1 179.11(12)
C74 C3 C4 O1 -2.9(2)
C2 C3 C4 C5 -1.8(2)
C74 C3 C4 C5 176.27(14)
O1 C4 C5 C6 178.99(14)
C3 C4 C5 C6 -0.1(2)
C4 C5 C6 C1 1.6(2)
C2 C1 C6 C5 -1.2(2)
N1 C1 C6 C5 -175.19(14)
O1 C7 C8 C9 -176.24(15)
C7 C8 C9 C10 -176.06(18)
C8 C9 C10 C11 176.14(19)
C9 C10 C11 C12 175.0(2)
C10 C11 C12 C13 -179.9(2)
C11 C12 C13 C14 171.0(2)
C12 C13 C14 C15 -179.9(2)
C13 C14 C15 C16 174.5(2)
C14 C15 C16 C17 177.9(2)
C15 C16 C17 C18 175.4(3)
C24 C19 C20 C21 3.9(2)
N2 C19 C20 C21 -169.56(14)
C19 C20 C21 C22 -5.2(2)
C19 C20 C21 C37 169.19(14)
C20 C21 C22 O2 -178.78(14)
C37 C21 C22 O2 6.9(2)
C20 C21 C22 C23 2.4(2)
C37 C21 C22 C23 -171.99(15)
O2 C22 C23 C24 -176.97(16)
C21 C22 C23 C24 1.8(3)
C20 C19 C24 C23 0.4(3)
N2 C19 C24 C23 172.90(15)
C22 C23 C24 C19 -3.2(3)
O2 C25 C26 C27 -178.92(18)
C25 C26 C27 C28 -179.46(18)
C26 C27 C28 C29 179.0(2)
C27 C28 C29 C30 179.50(19)
C28 C29 C30 C31 174.5(3)
C29 C30 C31 C32 177.2(4)
C30 C31 C32 C33A 95.9(17)
C30 C31 C32 C33B 157.7(7)
C33B C32 C33A C34 54.2(11)
C31 C32 C33A C34 151.0(11)
C33A C32 C33B C34 -49.1(16)
C31 C32 C33B C34 -175.6(8)
C32 C33B C34 C35 28(8)
C32 C33B C34 C33A 26.9(8)
C32 C33A C34 C35 109(2)
C32 C33A C34 C33B -70.9(17)
C33B C34 C35 C36 -179(100)
C33A C34 C35 C36 -178.4(9)
C20 C21 C37 C40 -77.56(19)
C22 C21 C37 C40 96.62(18)
C43 C38 C39 C40 -1.8(2)
N3 C38 C39 C40 170.15(15)
C38 C39 C40 C41 3.3(2)
C38 C39 C40 C37 -173.66(15)
C21 C37 C40 C39 57.7(2)
C21 C37 C40 C41 -119.10(16)
C39 C40 C41 O3 177.07(14)
C37 C40 C41 O3 -6.1(2)
C39 C40 C41 C42 -2.4(2)
C37 C40 C41 C42 174.47(15)
O3 C41 C42 C43 -179.41(16)
C40 C41 C42 C43 0.0(3)
C39 C38 C43 C42 -0.7(3)
N3 C38 C43 C42 -173.11(15)
C41 C42 C43 C38 1.6(3)
O3 C44 C45 C46 176.96(16)
C44 C45 C46 C47 -178.63(18)
C45 C46 C47 C48 -179.94(18)
C46 C47 C48 C49 -179.27(19)
C47 C48 C49 C50 177.3(2)
C48 C49 C50 C51B -175.7(13)
C48 C49 C50 C51A -172.9(5)
C51B C50 C51A C52A -48(28)
C49 C50 C51A C52A -172.7(7)
C50 C51A C52A C53A -169.5(9)
C51A C52A C53A C54 157.6(11)
C49 C50 C51B C52B 171.4(10)
C51A C50 C51B C52B 115(30)
C50 C51B C52B C53B -126(2)
C51B C52B C53B C54 -148.6(13)
C52A C53A C54 C55 163.4(7)
C52A C53A C54 C53B -44.5(8)
C52B C53B C54 C55 113.3(15)
C52B C53B C54 C53A 73.2(15)
C61 C56 C57 C58 3.7(2)
N4 C56 C57 C58 -168.27(14)
C56 C57 C58 C59 -4.9(2)
C56 C57 C58 C74 168.21(14)
C57 C58 C59 O4 -179.07(13)
C74 C58 C59 O4 7.9(2)
C57 C58 C59 C60 2.2(2)
C74 C58 C59 C60 -170.84(14)
O4 C59 C60 C61 -176.98(15)
C58 C59 C60 C61 1.6(3)
C59 C60 C61 C56 -2.9(3)
C57 C56 C61 C60 0.4(2)
N4 C56 C61 C60 171.28(16)
O4 C62 C63 C64 70.34(19)
C62 C63 C64 C65 176.27(14)
C63 C64 C65 C66 -177.77(16)
C64 C65 C66 C67 -178.70(15)
C65 C66 C67 C68 -178.23(18)
C66 C67 C68 C69 -177.96(17)
C67 C68 C69 C70 -177.51(19)
C68 C69 C70 C71 -179.47(19)
C69 C70 C71 C72 -179.2(2)
C70 C71 C72 C73 -179.7(2)
C57 C58 C74 C3 -77.92(17)
C59 C58 C74 C3 94.90(17)
C2 C3 C74 C58 50.99(18)
C4 C3 C74 C58 -126.99(14)
C6 C1 N1 N2 -166.95(14)
C2 C1 N1 N2 19.3(2)
C1 N1 N2 C19 -170.43(12)
C24 C19 N2 N1 2.3(2)
C20 C19 N2 N1 175.18(13)
C43 C38 N3 N4 -173.96(14)
C39 C38 N3 N4 14.0(2)
C38 N3 N4 C56 -167.78(13)
C57 C56 N4 N3 175.93(13)
C61 C56 N4 N3 4.7(2)
C5 C4 O1 C7 0.2(2)
C3 C4 O1 C7 179.25(14)
C8 C7 O1 C4 174.78(14)
C23 C22 O2 C25 -3.2(3)
C21 C22 O2 C25 178.03(15)
C26 C25 O2 C22 -172.04(16)
C42 C41 O3 C44 -2.4(2)
C40 C41 O3 C44 178.18(15)
C45 C44 O3 C41 176.92(15)
C60 C59 O4 C62 2.5(2)
C58 C59 O4 C62 -176.19(14)
C63 C62 O4 C59 175.88(13)
